data_2204384
loop_
_publ_author_name
'Shan Gao'
'Zhu-Yan Zhang'
'Li-Hua Huo'
'Hui Zhao'
'Jing-Gui Zhao'

_publ_section_title
;
 Tetraaquabis[(2-oxo-1,2-dihydropyridin-1-yl)acetato-\k<i>O</i>^2^]cobalt(II)
;
_journal_issue 10
_journal_name_full 'Acta Crystallographica Section E'
_journal_page_first m1422
_journal_page_last m1424
_journal_paper_doi 10.1107/S1600536804022196
_journal_volume 60
_journal_year 2004
_chemical_formula_iupac '[Co (C7 H6 N O)2 (H2 O)4]'
_chemical_formula_moiety 'C14 H20 Co N2 O10'
_chemical_formula_sum 'C14 H20 Co N2 O10'
_chemical_formula_weight 435.25
_chemical_name_systematic
;
Tetraaquabis[(2-oxo-4H-pyridin-1-yl)acetate]cobalt(II)
;
_space_group_IT_number 14
_symmetry_cell_setting monoclinic
_symmetry_space_group_name_Hall '-P 2ybc'
_symmetry_space_group_name_H-M 'P 1 21/c 1'
_atom_sites_solution_hydrogens geom
_atom_sites_solution_primary direct
_atom_sites_solution_secondary difmap
_cell_angle_alpha 90.00
_cell_angle_beta 113.83(3)
_cell_angle_gamma 90.00
_cell_formula_units_Z 2
_cell_length_a 10.527(2)
_cell_length_b 7.0943(14)
_cell_length_c 13.007(3)
_cell_measurement_reflns_used 6681
_cell_measurement_temperature 293(2)
_cell_measurement_theta_max 27.5
_cell_measurement_theta_min 3.3
_cell_volume 888.6(4)
_computing_cell_refinement RAPID-AUTO
_computing_data_collection 'RAPID-AUTO (Rigaku Corporation, 1998)'
_computing_data_reduction 'CrystalStructure (Rigaku/MSC , 2002)'
_computing_molecular_graphics 'ORTEP-II (Johnson, 1976)'
_computing_publication_material SHELXL97
_computing_structure_refinement 'SHELXL97 (Sheldrick, 1997)'
_computing_structure_solution 'SHELXS97 (Sheldrick, 1997)'
_diffrn_ambient_temperature 293(2)
_diffrn_detector_area_resol_mean 10
_diffrn_measured_fraction_theta_full 1.00
_diffrn_measured_fraction_theta_max 1.00
_diffrn_measurement_device_type 'Rigaku RAXIS-RAPID'
_diffrn_measurement_method '\w scans'
_diffrn_radiation_monochromator graphite
_diffrn_radiation_source 'fine-focus sealed tube'
_diffrn_radiation_type MoK\a
_diffrn_radiation_wavelength 0.71073
_diffrn_reflns_av_R_equivalents 0.024
_diffrn_reflns_av_sigmaI/netI 0.017
_diffrn_reflns_limit_h_max 13
_diffrn_reflns_limit_h_min -13
_diffrn_reflns_limit_k_max 9
_diffrn_reflns_limit_k_min -9
_diffrn_reflns_limit_l_max 16
_diffrn_reflns_limit_l_min -16
_diffrn_reflns_number 7469
_diffrn_reflns_theta_full 27.5
_diffrn_reflns_theta_max 27.5
_diffrn_reflns_theta_min 3.2
_diffrn_standards_decay_% 0
_diffrn_standards_number 0
_exptl_absorpt_coefficient_mu 1.024
_exptl_absorpt_correction_T_max 0.837
_exptl_absorpt_correction_T_min 0.709
_exptl_absorpt_correction_type multi-scan
_exptl_absorpt_process_details '(ABSCOR; Higashi, 1995)'
_exptl_crystal_colour Pink
_exptl_crystal_density_diffrn 1.627
_exptl_crystal_density_method 'not measured'
_exptl_crystal_description Prism
_exptl_crystal_F_000 450
_exptl_crystal_size_max 0.36
_exptl_crystal_size_mid 0.25
_exptl_crystal_size_min 0.18
_refine_diff_density_max 0.58
_refine_diff_density_min -0.31
_refine_ls_extinction_method none
_refine_ls_goodness_of_fit_ref 1.06
_refine_ls_hydrogen_treatment mixed
_refine_ls_matrix_type full
_refine_ls_number_parameters 136
_refine_ls_number_reflns 2031
_refine_ls_number_restraints 6
_refine_ls_restrained_S_all 1.06
_refine_ls_R_factor_all 0.047
_refine_ls_R_factor_gt 0.039
_refine_ls_shift/su_max 0.000
_refine_ls_shift/su_mean <0.001
_refine_ls_structure_factor_coef Fsqd
_refine_ls_weighting_details 'calc w = 1/[\s^2^(Fo^2^)+(0.0512P)^2^+0.7445P] where P = (Fo^2^+2Fc^2^)/3'
_refine_ls_weighting_scheme calc
_refine_ls_wR_factor_gt 0.096
_refine_ls_wR_factor_ref 0.100
_reflns_number_gt 1776
_reflns_number_total 2031
_reflns_threshold_expression I>2\s(I)
_cod_data_source_file sj6005.cif
_cod_data_source_block I
_cod_depositor_comments
;
The following automatic conversions were performed:
'_symmetry_cell_setting' value 'Monoclinic' changed to 'monoclinic'
according to '/home/saulius/struct/CIF-dictionaries/cif_core.dic'
dictionary named 'cif_core.dic' version 2.4.1 from
2010-06-29.

'_exptl_absorpt_correction_type' value 'Multi-scan' changed
to 'multi-scan' according to
'/home/saulius/struct/CIF-dictionaries/cif_core.dic' dictionary named
'cif_core.dic' version 2.4.1 from 2010-06-29.

Automatic conversion script
Id: cif_fix_enum 1527 2010-12-29 10:47:43Z saulius 

The following automatic conversions were performed:

'_symmetry_cell_setting' value 'Monoclinic' changed to 'monoclinic'
according to /home/saulius/struct/CIF-dictionaries/cif_core.dic
dictionary named 'cif_core.dic' version 2.4.1 from
2010-06-29.

'_exptl_absorpt_correction_type' value 'Multi-scan'
changed to 'multi-scan' according to
/home/saulius/struct/CIF-dictionaries/cif_core.dic dictionary named
'cif_core.dic' version 2.4.1 from 2010-06-29.

Automatic conversion script
Id: cif_fix_values 1715 2011-07-08 13:25:40Z adriana 
;
_cod_original_sg_symbol_H-M 'P 21/c'
_cod_database_code 2204384
_cod_database_fobs_code 2204384

loop_
_symmetry_equiv_pos_as_xyz
'x, y, z'
'-x, y+1/2, -z+1/2'
'-x, -y, -z'
'x, -y-1/2, z-1/2'

loop_
_atom_site_label
_atom_site_fract_x
_atom_site_fract_y
_atom_site_fract_z
_atom_site_U_iso_or_equiv
_atom_site_adp_type
_atom_site_calc_flag
_atom_site_refinement_flags
_atom_site_occupancy
_atom_site_type_symbol
Co1 0.0000 0.0000 0.5000 0.02566(14) Uani d S 1 Co
O1W 0.0321(2) 0.1517(3) 0.64431(15) 0.0531(5) Uani d D 1 O
H1W1 -0.0567(11) 0.143(6) 0.621(3) 0.080 Uiso d D 1 H
H1W2 0.064(3) 0.108(6) 0.7123(14) 0.080 Uiso d D 1 H
O2W 0.10012(16) -0.2412(2) 0.59896(14) 0.0337(4) Uani d D 1 O
H2W1 0.147(2) -0.304(3) 0.570(2) 0.051 Uiso d D 1 H
H2W2 0.041(2) -0.315(3) 0.607(2) 0.051 Uiso d D 1 H
O1 0.25580(17) 0.5484(3) 0.51970(14) 0.0382(4) Uani d . 1 O
O2 0.08666(19) 0.5036(2) 0.34996(14) 0.0401(4) Uani d . 1 O
O3 0.17912(17) 0.1043(3) 0.49781(17) 0.0520(5) Uani d . 1 O
N1 0.37898(18) 0.2174(3) 0.50381(15) 0.0294(4) Uani d . 1 N
C1 0.3079(2) 0.1110(3) 0.5514(2) 0.0339(5) Uani d . 1 C
C2 0.3882(3) 0.0203(4) 0.6543(2) 0.0416(6) Uani d . 1 C
H2 0.3446 -0.0531 0.6896 0.050 Uiso calc R 1 H
C3 0.5284(3) 0.0395(4) 0.7017(2) 0.0478(7) Uani d . 1 C
H3 0.5797 -0.0191 0.7699 0.057 Uiso calc R 1 H
C4 0.5965(3) 0.1466(4) 0.6488(2) 0.0471(7) Uani d . 1 C
H4 0.6927 0.1587 0.6810 0.057 Uiso calc R 1 H
C5 0.5197(2) 0.2322(3) 0.5501(2) 0.0377(5) Uani d . 1 C
H5 0.5638 0.3020 0.5135 0.045 Uiso calc R 1 H
C6 0.2931(2) 0.3196(3) 0.40150(19) 0.0346(5) Uani d . 1 C
H6A 0.2329 0.2316 0.3462 0.042 Uiso calc R 1 H
H6B 0.3523 0.3797 0.3702 0.042 Uiso calc R 1 H
C7 0.2045(2) 0.4698(3) 0.42696(19) 0.0306(5) Uani d . 1 C

loop_
_atom_site_aniso_label
_atom_site_aniso_U_11
_atom_site_aniso_U_22
_atom_site_aniso_U_33
_atom_site_aniso_U_12
_atom_site_aniso_U_13
_atom_site_aniso_U_23
Co1 0.0250(2) 0.0261(2) 0.0260(2) -0.00082(15) 0.01043(15) 0.00091(16)
O1W 0.0816(14) 0.0411(10) 0.0300(9) 0.0150(10) 0.0157(9) 0.0007(8)
O2W 0.0330(8) 0.0328(8) 0.0373(9) 0.0016(7) 0.0162(7) 0.0038(7)
O1 0.0370(9) 0.0405(9) 0.0354(9) -0.0001(7) 0.0129(7) -0.0088(7)
O2 0.0455(9) 0.0362(9) 0.0319(8) 0.0074(7) 0.0087(7) -0.0001(7)
O3 0.0285(8) 0.0576(12) 0.0673(13) -0.0039(8) 0.0167(8) 0.0219(11)
N1 0.0281(8) 0.0280(9) 0.0332(9) -0.0021(7) 0.0136(7) -0.0024(8)
C1 0.0313(11) 0.0309(11) 0.0410(12) -0.0016(9) 0.0162(9) 0.0016(10)
C2 0.0496(14) 0.0381(13) 0.0388(13) 0.0035(11) 0.0193(11) 0.0044(10)
C3 0.0499(15) 0.0435(14) 0.0359(13) 0.0082(12) 0.0029(11) -0.0027(11)
C4 0.0274(11) 0.0447(14) 0.0565(16) 0.0000(10) 0.0039(11) -0.0155(13)
C5 0.0314(11) 0.0328(12) 0.0529(14) -0.0055(9) 0.0214(10) -0.0117(11)
C6 0.0420(12) 0.0320(11) 0.0321(11) 0.0006(10) 0.0173(10) -0.0003(9)
C7 0.0358(11) 0.0266(10) 0.0329(11) -0.0023(8) 0.0176(9) 0.0024(9)

loop_
_atom_type_symbol
_atom_type_description
_atom_type_scat_dispersion_real
_atom_type_scat_dispersion_imag
_atom_type_scat_source
C C 0.0033 0.0016 'International Tables Vol C Tables 4.2.6.8 and 6.1.1.4'
H H 0.0000 0.0000 'International Tables Vol C Tables 4.2.6.8 and 6.1.1.4'
N N 0.0061 0.0033 'International Tables Vol C Tables 4.2.6.8 and 6.1.1.4'
O O 0.0106 0.0060 'International Tables Vol C Tables 4.2.6.8 and 6.1.1.4'
Co Co 0.3494 0.9721 'International Tables Vol C Tables 4.2.6.8 and 6.1.1.4'

loop_
_geom_angle_atom_site_label_1
_geom_angle_atom_site_label_2
_geom_angle_atom_site_label_3
_geom_angle_site_symmetry_1
_geom_angle_site_symmetry_3
_geom_angle
_geom_angle_publ_flag
O3 Co1 O1W . . 90.63(10) yes
O3 Co1 O1W . 3_556 89.37(10) yes
O3 Co1 O2W . . 93.73(7) yes
O3 Co1 O2W . 3_556 86.27(7) yes
O1W Co1 O2W . . 90.57(7) yes
O1W Co1 O2W . 3_556 89.43(7) yes
N1 C6 C7 . . 110.66(19) yes
O3 Co1 O3 3_556 . 180.0 no
O3 Co1 O1W 3_556 3_556 90.63(10) no
O3 Co1 O1W 3_556 . 89.37(10) no
O1W Co1 O1W 3_556 . 180.0 no
O3 Co1 O2W 3_556 . 86.27(7) no
O1W Co1 O2W 3_556 . 89.43(7) no
O3 Co1 O2W 3_556 3_556 93.73(7) no
O1W Co1 O2W 3_556 3_556 90.57(7) no
O2W Co1 O2W . 3_556 180.0 no
Co1 O1W H1W1 . . 84(3) no
Co1 O1W H1W2 . . 126(3) no
H1W1 O1W H1W2 . . 104.5(15) no
Co1 O2W H2W1 . . 112(2) no
Co1 O2W H2W2 . . 111(2) no
H2W1 O2W H2W2 . . 108.3(16) no
C1 O3 Co1 . . 143.85(17) no
C5 N1 C1 . . 122.5(2) no
C5 N1 C6 . . 121.8(2) no
C1 N1 C6 . . 115.68(18) no
O3 C1 N1 . . 115.8(2) no
O3 C1 C2 . . 127.6(2) no
N1 C1 C2 . . 116.7(2) no
C3 C2 C1 . . 120.6(3) no
C3 C2 H2 . . 119.7 no
C1 C2 H2 . . 119.7 no
C2 C3 C4 . . 120.7(3) no
C2 C3 H3 . . 119.7 no
C4 C3 H3 . . 119.7 no
C5 C4 C3 . . 118.7(2) no
C5 C4 H4 . . 120.6 no
C3 C4 H4 . . 120.6 no
C4 C5 N1 . . 120.8(2) no
C4 C5 H5 . . 119.6 no
N1 C5 H5 . . 119.6 no
N1 C6 H6A . . 109.5 no
C7 C6 H6A . . 109.5 no
N1 C6 H6B . . 109.5 no
C7 C6 H6B . . 109.5 no
H6A C6 H6B . . 108.1 no
O1 C7 O2 . . 126.1(2) no
O1 C7 C6 . . 117.3(2) no
O2 C7 C6 . . 116.6(2) no

loop_
_geom_bond_atom_site_label_1
_geom_bond_atom_site_label_2
_geom_bond_site_symmetry_2
_geom_bond_distance
_geom_bond_publ_flag
Co1 O1W . 2.0694(19) yes
Co1 O2W . 2.1447(17) yes
Co1 O3 . 2.0364(17) yes
O3 C1 . 1.250(3) yes
C2 C3 . 1.356(4) yes
C4 C5 . 1.353(4) yes
O1 C7 . 1.238(3) yes
O2 C7 . 1.263(3) yes
Co1 O1W 3_556 2.0694(19) no
Co1 O2W 3_556 2.1447(17) no
Co1 O3 3_556 2.0364(17) no
O1W H1W1 . 0.86(3) no
O1W H1W2 . 0.86(3) no
O2W H2W1 . 0.86(3) no
O2W H2W2 . 0.85(3) no
N1 C5 . 1.359(3) no
N1 C1 . 1.374(3) no
N1 C6 . 1.463(3) no
C1 C2 . 1.416(3) no
C2 H2 . 0.9300 no
C3 C4 . 1.401(4) no
C3 H3 . 0.9300 no
C4 H4 . 0.9300 no
C5 H5 . 0.9300 no
C6 C7 . 1.538(3) no
C6 H6A . 0.9700 no
C6 H6B . 0.9700 no

loop_
_geom_hbond_atom_site_label_D
_geom_hbond_atom_site_label_H
_geom_hbond_atom_site_label_A
_geom_hbond_site_symmetry_A
_geom_hbond_distance_DH
_geom_hbond_distance_HA
_geom_hbond_distance_DA
_geom_hbond_angle_DHA
_geom_hbond_publ_flag
O1W H1W1 O3 3_556 0.86(3) 2.35(4) 2.887(3) 121(3) yes
O1W H1W2 O2 4_566 0.86(3) 1.88(3) 2.731(3) 166(3) yes
O2W H2W1 O1 1_545 0.86(3) 1.85(3) 2.709(2) 175(3) yes
O2W H2W2 O2 3_556 0.85(3) 2.13(3) 2.971(3) 172(3) yes

loop_
_geom_torsion_atom_site_label_1
_geom_torsion_atom_site_label_2
_geom_torsion_atom_site_label_3
_geom_torsion_atom_site_label_4
_geom_torsion_site_symmetry_1
_geom_torsion
_geom_torsion_publ_flag
O1W Co1 O3 C1 3_556 -118.1(3) no
O1W Co1 O3 C1 . 61.9(3) no
O2W Co1 O3 C1 . -28.7(3) no
O2W Co1 O3 C1 3_556 151.3(3) no
Co1 O3 C1 N1 . -178.1(2) no
Co1 O3 C1 C2 . 2.7(5) no
C5 N1 C1 O3 . -177.5(2) no
C6 N1 C1 O3 . 4.5(3) no
C5 N1 C1 C2 . 1.8(3) no
C6 N1 C1 C2 . -176.2(2) no
O3 C1 C2 C3 . 179.1(3) no
N1 C1 C2 C3 . -0.1(4) no
C1 C2 C3 C4 . -1.1(4) no
C2 C3 C4 C5 . 0.7(4) no
C3 C4 C5 N1 . 1.1(4) no
C1 N1 C5 C4 . -2.4(4) no
C6 N1 C5 C4 . 175.5(2) no
C5 N1 C6 C7 . -113.1(2) no
C1 N1 C6 C7 . 64.9(3) no
N1 C6 C7 O1 . 33.8(3) no
N1 C6 C7 O2 . -147.4(2) no
